data_7232788
loop_
_publ_author_name
'Imai, Tomomi'
'Niijima, Erina'
'Terada, Shumpei'
'Wzorek, Alicja'
'Soloshonok, Vadim A.'
'Hori, Akiko'
'Kitagawa, Osamu'

_publ_section_title
;
 Chirality-dependent halogen bonds in axially chiral quinazolin-4-one
 derivatives bearing ortho-halophenyl groups
;
_journal_issue 22
_journal_name_full CrystEngComm
_journal_page_first 3385
_journal_paper_doi 10.1039/C9CE00320G
_journal_volume 21
_journal_year 2019
_chemical_formula_moiety 'C15 H11 Cl N2 O'
_chemical_formula_sum 'C15 H11 Cl N2 O'
_chemical_formula_weight 270.71
_space_group_crystal_system monoclinic
_space_group_IT_number 4
_space_group_name_Hall 'P 2yb'
_space_group_name_H-M_alt 'P 1 21 1'
_symmetry_space_group_name_Hall 'P 2yb'
_symmetry_space_group_name_H-M 'P 1 21 1'
_atom_sites_solution_hydrogens geom
_audit_creation_method SHELXL-2016/6
_audit_update_record
;
2019-04-26 deposited with the CCDC.    2019-05-15 downloaded from the CCDC.
;
_cell_angle_alpha 90
_cell_angle_beta 113.2740(10)
_cell_angle_gamma 90
_cell_formula_units_Z 4
_cell_length_a 8.8518(2)
_cell_length_b 15.3215(3)
_cell_length_c 10.3543(3)
_cell_measurement_reflns_used 9990
_cell_measurement_temperature 100
_cell_measurement_theta_max 25.0482
_cell_measurement_theta_min 2.5204
_cell_volume 1290.01(5)
_computing_cell_refinement 'SAINT V8.38A (Bruker AXS Inc., 2017)'
_computing_data_collection 'Bruker Instrument Service vV6.2.6'
_computing_data_reduction 'SAINT V8.38A (Bruker AXS Inc., 2017)'
_computing_molecular_graphics 'shelXle (C.B. Huebschle, rev 833)'
_computing_structure_refinement 'SHELXL-2016/6 (Sheldrick, 2016)'
_computing_structure_solution 'SHELXT 2014/5 (Sheldrick, 2014)'
_diffrn_ambient_temperature 100
_diffrn_detector_area_resol_mean 7.3910
_diffrn_measured_fraction_theta_full 0.997
_diffrn_measured_fraction_theta_max 0.997
_diffrn_measurement_device_type 'Bruker D8 goniometer'
_diffrn_measurement_method '\f and \w scans'
_diffrn_radiation_type MoK\a
_diffrn_radiation_wavelength 0.71073
_diffrn_reflns_av_R_equivalents 0.0212
_diffrn_reflns_av_unetI/netI 0.0228
_diffrn_reflns_Laue_measured_fraction_full 0.997
_diffrn_reflns_Laue_measured_fraction_max 0.997
_diffrn_reflns_limit_h_max 10
_diffrn_reflns_limit_h_min -10
_diffrn_reflns_limit_k_max 17
_diffrn_reflns_limit_k_min -18
_diffrn_reflns_limit_l_max 12
_diffrn_reflns_limit_l_min -12
_diffrn_reflns_number 14814
_diffrn_reflns_point_group_measured_fraction_full 0.989
_diffrn_reflns_point_group_measured_fraction_max 0.989
_diffrn_reflns_theta_full 25.023
_diffrn_reflns_theta_max 25.023
_diffrn_reflns_theta_min 2.505
_exptl_absorpt_coefficient_mu 0.288
_exptl_absorpt_correction_T_max 0.90
_exptl_absorpt_correction_T_min 0.85
_exptl_absorpt_correction_type multi-scan
_exptl_absorpt_process_details
;
SADABS-2016/2 - Bruker AXS area detector scaling and absorption correction
;
_exptl_crystal_colour colourless
_exptl_crystal_density_diffrn 1.394
_exptl_crystal_density_meas ?
_exptl_crystal_density_method 'not measured'
_exptl_crystal_description block
_exptl_crystal_F_000 560
_exptl_crystal_size_max 0.629
_exptl_crystal_size_mid 0.410
_exptl_crystal_size_min 0.361
_refine_diff_density_max 0.128
_refine_diff_density_min -0.173
_refine_diff_density_rms 0.033
_refine_ls_abs_structure_details
;
 Flack x determined using 2049 quotients [(I+)-(I-)]/[(I+)+(I-)]
 (Parsons, Flack and Wagner, Acta Cryst. B69 (2013) 249-259).
;
_refine_ls_abs_structure_Flack -0.011(13)
_refine_ls_extinction_method none
_refine_ls_goodness_of_fit_ref 1.055
_refine_ls_hydrogen_treatment constr
_refine_ls_matrix_type full
_refine_ls_number_parameters 345
_refine_ls_number_reflns 4513
_refine_ls_number_restraints 1
_refine_ls_restrained_S_all 1.055
_refine_ls_R_factor_all 0.0229
_refine_ls_R_factor_gt 0.0221
_refine_ls_shift/su_max 0.000
_refine_ls_shift/su_mean 0.000
_refine_ls_structure_factor_coef Fsqd
_refine_ls_weighting_details 'w=1/[\s^2^(Fo^2^)+(0.0307P)^2^+0.1589P] where P=(Fo^2^+2Fc^2^)/3'
_refine_ls_weighting_scheme calc
_refine_ls_wR_factor_gt 0.0558
_refine_ls_wR_factor_ref 0.0565
_reflns_Friedel_coverage 0.904
_reflns_Friedel_fraction_full 0.980
_reflns_Friedel_fraction_max 0.980
_reflns_number_gt 4413
_reflns_number_total 4513
_reflns_threshold_expression 'I > 2\s(I)'
_cod_data_source_file c9ce00320g2.cif
_cod_data_source_block P21_a
_cod_depositor_comments
;
The following automatic conversions were performed:

'_exptl_absorpt_correction_type' value 'Multi-Scan' changed to
'multi-scan' according to
/home/data/users/saulius/crontab/automatic-downloads/rss-feeds/RSC/lib/dictionaries/cif_core.dic
dictionary named 'cif_core.dic' version 2.4.2 from 2011-04-26.

'_exptl_crystal_density_meas' value 'not measured' was changed to '?'
- the value is perceived as not measured.

Automatic conversion script
Id: cif_fix_values 4973 2017-02-22 13:04:09Z antanas 

 Adding full bibliography for 7232788--7232792.cif.
;
_cod_database_code 7232788
_shelx_shelxl_version_number 2016/6
_shelx_space_group_comment
;
The symmetry employed for this shelxl refinement is uniquely defined
by the following loop, which should always be used as a source of
symmetry information in preference to the above space-group names.
They are only intended as comments.
;
_shelx_estimated_absorpt_t_min 0.840
_shelx_estimated_absorpt_t_max 0.903

loop_
_space_group_symop_operation_xyz
'x, y, z'
'-x, y+1/2, -z'

loop_
_atom_site_label
_atom_site_type_symbol
_atom_site_fract_x
_atom_site_fract_y
_atom_site_fract_z
_atom_site_U_iso_or_equiv
_atom_site_adp_type
_atom_site_occupancy
_atom_site_site_symmetry_order
_atom_site_calc_flag
_atom_site_refinement_flags_posn
_atom_site_refinement_flags_adp
C1 C 0.6466(3) 0.40297(14) 0.4910(2) 0.0189(4) Uani 1 1 d . .
C2 C 0.5402(2) 0.47891(14) 0.4721(2) 0.0181(4) Uani 1 1 d . .
C3 C 0.3702(3) 0.47100(14) 0.3966(2) 0.0225(5) Uani 1 1 d . .
H3 H 0.323429 0.416297 0.358011 0.027 Uiso 1 1 calc R U
C4 C 0.2713(3) 0.54328(16) 0.3787(2) 0.0280(5) Uani 1 1 d . .
H4 H 0.155729 0.538398 0.328328 0.034 Uiso 1 1 calc R U
C5 C 0.3408(3) 0.62366(15) 0.4344(2) 0.0279(5) Uani 1 1 d . .
H5 H 0.271822 0.673294 0.420402 0.033 Uiso 1 1 calc R U
C6 C 0.5082(3) 0.63229(15) 0.5096(2) 0.0234(4) Uani 1 1 d . .
H6 H 0.553897 0.687354 0.547166 0.028 Uiso 1 1 calc R U
C7 C 0.6101(2) 0.55895(13) 0.5301(2) 0.0174(4) Uani 1 1 d . .
C8 C 0.8731(3) 0.50256(13) 0.6244(2) 0.0179(4) Uani 1 1 d . .
C9 C 1.0542(3) 0.51245(15) 0.7046(2) 0.0281(5) Uani 1 1 d . .
H9A H 1.079222 0.573013 0.736262 0.042 Uiso 1 1 calc R U
H9B H 1.111501 0.497289 0.643773 0.042 Uiso 1 1 calc R U
H9C H 1.090641 0.473527 0.786336 0.042 Uiso 1 1 calc R U
C10 C 0.9249(2) 0.34940(13) 0.5791(2) 0.0177(4) Uani 1 1 d . .
C11 C 0.9727(2) 0.33330(14) 0.4683(2) 0.0205(4) Uani 1 1 d . .
C12 C 1.0699(3) 0.26188(14) 0.4715(2) 0.0238(5) Uani 1 1 d . .
H12 H 1.101290 0.250612 0.395322 0.029 Uiso 1 1 calc R U
C13 C 1.1208(3) 0.20715(14) 0.5871(2) 0.0234(5) Uani 1 1 d . .
H13 H 1.187167 0.157868 0.589866 0.028 Uiso 1 1 calc R U
C14 C 1.0762(3) 0.22334(14) 0.6991(2) 0.0218(4) Uani 1 1 d . .
H14 H 1.112995 0.185780 0.778572 0.026 Uiso 1 1 calc R U
C15 C 0.9774(2) 0.29472(13) 0.6946(2) 0.0188(4) Uani 1 1 d . .
H15 H 0.945961 0.305904 0.770766 0.023 Uiso 1 1 calc R U
C16 C 0.8534(2) 0.56428(14) 0.9778(2) 0.0199(4) Uani 1 1 d . .
C17 C 0.9528(2) 0.64037(13) 0.9784(2) 0.0171(4) Uani 1 1 d . .
C18 C 1.1246(2) 0.63535(14) 1.0401(2) 0.0203(4) Uani 1 1 d . .
H18 H 1.177234 0.581753 1.078453 0.024 Uiso 1 1 calc R U
C19 C 1.2173(2) 0.70884(13) 1.0450(2) 0.0203(4) Uani 1 1 d . .
H19 H 1.333926 0.705843 1.087451 0.024 Uiso 1 1 calc R U
C20 C 1.1401(3) 0.78742(14) 0.9877(2) 0.0213(4) Uani 1 1 d . .
H20 H 1.204581 0.837603 0.991033 0.026 Uiso 1 1 calc R U
C21 C 0.9703(3) 0.79271(13) 0.9262(2) 0.0195(4) Uani 1 1 d . .
H21 H 0.918772 0.846370 0.886986 0.023 Uiso 1 1 calc R U
C22 C 0.8745(2) 0.71939(13) 0.9216(2) 0.0166(4) Uani 1 1 d . .
C23 C 0.6155(2) 0.66074(13) 0.8625(2) 0.0172(4) Uani 1 1 d . .
C24 C 0.4323(3) 0.66873(15) 0.8034(2) 0.0229(5) Uani 1 1 d . .
H24A H 0.400132 0.726377 0.760257 0.034 Uiso 1 1 calc R U
H24B H 0.393106 0.661649 0.879060 0.034 Uiso 1 1 calc R U
H24C H 0.383633 0.623407 0.732227 0.034 Uiso 1 1 calc R U
C25 C 0.5811(2) 0.50666(13) 0.9186(2) 0.0185(4) Uani 1 1 d . .
C26 C 0.5382(2) 0.49173(14) 1.0323(2) 0.0188(4) Uani 1 1 d . .
C27 C 0.4502(3) 0.41808(14) 1.0376(2) 0.0224(5) Uani 1 1 d . .
H27 H 0.423697 0.407685 1.116656 0.027 Uiso 1 1 calc R U
C28 C 0.4011(3) 0.35981(14) 0.9266(2) 0.0247(5) Uani 1 1 d . .
H28 H 0.341194 0.308988 0.929754 0.030 Uiso 1 1 calc R U
C29 C 0.4388(3) 0.37506(14) 0.8109(2) 0.0253(5) Uani 1 1 d . .
H29 H 0.402173 0.335711 0.733737 0.030 Uiso 1 1 calc R U
C30 C 0.5301(3) 0.44799(14) 0.8082(2) 0.0233(5) Uani 1 1 d . .
H30 H 0.557945 0.457754 0.729645 0.028 Uiso 1 1 calc R U
Cl1 Cl 0.90673(7) 0.40242(3) 0.32424(5) 0.02769(15) Uani 1 1 d . .
Cl2 Cl 0.59633(6) 0.56625(3) 1.16974(5) 0.02368(13) Uani 1 1 d . .
N1 N 0.7783(2) 0.56957(11) 0.60947(17) 0.0193(3) Uani 1 1 d . .
N2 N 0.8143(2) 0.42062(10) 0.56910(17) 0.0166(4) Uani 1 1 d . .
N3 N 0.7034(2) 0.72780(11) 0.86211(17) 0.0179(4) Uani 1 1 d . .
N4 N 0.6832(2) 0.57960(11) 0.91742(17) 0.0169(4) Uani 1 1 d . .
O1 O 0.60183(18) 0.33012(10) 0.44607(16) 0.0270(3) Uani 1 1 d . .
O2 O 0.90748(19) 0.49311(10) 1.02669(18) 0.0301(4) Uani 1 1 d . .

loop_
_atom_site_aniso_label
_atom_site_aniso_U_11
_atom_site_aniso_U_22
_atom_site_aniso_U_33
_atom_site_aniso_U_23
_atom_site_aniso_U_13
_atom_site_aniso_U_12
C1 0.0202(10) 0.0199(11) 0.0183(10) -0.0008(8) 0.0092(8) -0.0013(8)
C2 0.0194(11) 0.0224(11) 0.0143(10) 0.0020(8) 0.0085(8) 0.0008(8)
C3 0.0210(11) 0.0273(12) 0.0189(11) 0.0009(9) 0.0074(9) -0.0019(9)
C4 0.0177(11) 0.0376(13) 0.0263(12) 0.0064(9) 0.0060(9) 0.0031(9)
C5 0.0266(12) 0.0283(13) 0.0289(12) 0.0070(10) 0.0111(9) 0.0106(9)
C6 0.0283(11) 0.0218(11) 0.0229(11) 0.0018(9) 0.0130(9) 0.0037(9)
C7 0.0199(10) 0.0205(11) 0.0142(9) 0.0033(8) 0.0092(8) 0.0023(8)
C8 0.0202(11) 0.0170(10) 0.0178(10) -0.0018(8) 0.0090(8) -0.0012(8)
C9 0.0205(12) 0.0238(12) 0.0360(13) -0.0089(10) 0.0068(9) -0.0024(9)
C10 0.0163(10) 0.0154(10) 0.0214(11) -0.0035(8) 0.0074(8) -0.0005(7)
C11 0.0228(11) 0.0196(11) 0.0179(11) 0.0016(8) 0.0067(8) 0.0007(8)
C12 0.0276(12) 0.0254(12) 0.0202(11) -0.0028(8) 0.0113(9) 0.0048(9)
C13 0.0256(11) 0.0196(11) 0.0228(11) -0.0010(8) 0.0072(9) 0.0057(8)
C14 0.0219(11) 0.0193(11) 0.0209(11) 0.0038(9) 0.0050(9) 0.0009(8)
C15 0.0197(11) 0.0205(11) 0.0170(10) -0.0020(8) 0.0079(8) -0.0036(8)
C16 0.0201(10) 0.0176(11) 0.0232(10) 0.0014(9) 0.0099(8) 0.0005(9)
C17 0.0212(10) 0.0160(10) 0.0170(10) 0.0004(8) 0.0105(8) 0.0002(8)
C18 0.0209(10) 0.0197(10) 0.0225(11) 0.0010(9) 0.0109(8) 0.0021(8)
C19 0.0176(10) 0.0225(11) 0.0224(11) 0.0005(9) 0.0095(8) -0.0001(8)
C20 0.0234(11) 0.0201(10) 0.0238(11) -0.0003(9) 0.0129(9) -0.0053(8)
C21 0.0247(11) 0.0159(10) 0.0194(10) 0.0018(8) 0.0102(8) -0.0005(8)
C22 0.0199(10) 0.0175(10) 0.0147(9) -0.0003(8) 0.0093(8) 0.0003(8)
C23 0.0203(11) 0.0182(10) 0.0148(10) 0.0007(8) 0.0088(8) 0.0002(8)
C24 0.0201(11) 0.0246(11) 0.0244(11) 0.0030(9) 0.0092(9) -0.0004(8)
C25 0.0181(10) 0.0164(10) 0.0204(10) 0.0026(8) 0.0070(8) -0.0020(7)
C26 0.0160(10) 0.0217(11) 0.0170(10) 0.0013(8) 0.0047(8) 0.0005(8)
C27 0.0179(11) 0.0273(12) 0.0214(11) 0.0068(8) 0.0071(9) -0.0022(8)
C28 0.0193(11) 0.0223(12) 0.0275(12) 0.0057(9) 0.0037(9) -0.0059(8)
C29 0.0273(12) 0.0211(12) 0.0224(11) -0.0017(9) 0.0044(9) -0.0041(9)
C30 0.0276(12) 0.0235(12) 0.0195(11) 0.0015(9) 0.0100(9) -0.0023(9)
Cl1 0.0364(3) 0.0282(3) 0.0211(3) 0.0076(2) 0.0142(2) 0.0104(2)
Cl2 0.0275(3) 0.0251(3) 0.0192(3) -0.0019(2) 0.0101(2) -0.0016(2)
N1 0.0212(9) 0.0175(8) 0.0203(8) -0.0011(7) 0.0094(7) -0.0002(7)
N2 0.0163(9) 0.0156(9) 0.0177(8) -0.0018(6) 0.0066(7) -0.0003(6)
N3 0.0189(9) 0.0170(9) 0.0186(8) 0.0012(7) 0.0082(7) 0.0004(6)
N4 0.0197(8) 0.0142(9) 0.0184(8) 0.0015(7) 0.0091(7) -0.0015(7)
O1 0.0230(8) 0.0189(8) 0.0341(9) -0.0064(7) 0.0058(7) -0.0037(6)
O2 0.0229(8) 0.0161(8) 0.0477(10) 0.0097(7) 0.0102(7) 0.0021(6)

loop_
_atom_type_symbol
_atom_type_description
_atom_type_scat_dispersion_real
_atom_type_scat_dispersion_imag
_atom_type_scat_source
C C 0.0033 0.0016 'International Tables Vol C Tables 4.2.6.8 and 6.1.1.4'
H H 0.0000 0.0000 'International Tables Vol C Tables 4.2.6.8 and 6.1.1.4'
Cl Cl 0.1484 0.1585 'International Tables Vol C Tables 4.2.6.8 and 6.1.1.4'
N N 0.0061 0.0033 'International Tables Vol C Tables 4.2.6.8 and 6.1.1.4'
O O 0.0106 0.0060 'International Tables Vol C Tables 4.2.6.8 and 6.1.1.4'

loop_
_geom_angle_atom_site_label_1
_geom_angle_atom_site_label_2
_geom_angle_atom_site_label_3
_geom_angle
O1 C1 N2 120.49(19)
O1 C1 C2 125.83(19)
N2 C1 C2 113.68(18)
C7 C2 C3 120.78(19)
C7 C2 C1 119.24(18)
C3 C2 C1 119.98(19)
C4 C3 C2 119.4(2)
C4 C3 H3 120.3
C2 C3 H3 120.3
C3 C4 C5 120.0(2)
C3 C4 H4 120.0
C5 C4 H4 120.0
C6 C5 C4 121.1(2)
C6 C5 H5 119.4
C4 C5 H5 119.4
C5 C6 C7 119.4(2)
C5 C6 H6 120.3
C7 C6 H6 120.3
N1 C7 C2 122.89(17)
N1 C7 C6 117.89(18)
C2 C7 C6 119.22(18)
N1 C8 N2 123.08(18)
N1 C8 C9 119.22(18)
N2 C8 C9 117.70(18)
C8 C9 H9A 109.5
C8 C9 H9B 109.5
H9A C9 H9B 109.5
C8 C9 H9C 109.5
H9A C9 H9C 109.5
H9B C9 H9C 109.5
C15 C10 C11 119.86(18)
C15 C10 N2 120.51(18)
C11 C10 N2 119.56(18)
C12 C11 C10 120.55(18)
C12 C11 Cl1 119.94(15)
C10 C11 Cl1 119.49(16)
C13 C12 C11 119.15(19)
C13 C12 H12 120.4
C11 C12 H12 120.4
C12 C13 C14 120.8(2)
C12 C13 H13 119.6
C14 C13 H13 119.6
C13 C14 C15 119.73(19)
C13 C14 H14 120.1
C15 C14 H14 120.1
C10 C15 C14 119.90(18)
C10 C15 H15 120.0
C14 C15 H15 120.0
O2 C16 N4 120.76(19)
O2 C16 C17 125.17(18)
N4 C16 C17 114.05(18)
C18 C17 C22 120.43(18)
C18 C17 C16 120.19(18)
C22 C17 C16 119.34(18)
C19 C18 C17 119.60(18)
C19 C18 H18 120.2
C17 C18 H18 120.2
C18 C19 C20 120.23(19)
C18 C19 H19 119.9
C20 C19 H19 119.9
C21 C20 C19 120.43(19)
C21 C20 H20 119.8
C19 C20 H20 119.8
C20 C21 C22 120.20(19)
C20 C21 H21 119.9
C22 C21 H21 119.9
N3 C22 C21 118.60(17)
N3 C22 C17 122.29(17)
C21 C22 C17 119.10(18)
N3 C23 N4 123.15(18)
N3 C23 C24 119.46(18)
N4 C23 C24 117.39(17)
C23 C24 H24A 109.5
C23 C24 H24B 109.5
H24A C24 H24B 109.5
C23 C24 H24C 109.5
H24A C24 H24C 109.5
H24B C24 H24C 109.5
C30 C25 C26 118.94(19)
C30 C25 N4 119.91(18)
C26 C25 N4 121.10(18)
C27 C26 C25 120.9(2)
C27 C26 Cl2 119.54(16)
C25 C26 Cl2 119.59(16)
C28 C27 C26 119.4(2)
C28 C27 H27 120.3
C26 C27 H27 120.3
C27 C28 C29 120.42(19)
C27 C28 H28 119.8
C29 C28 H28 119.8
C28 C29 C30 119.7(2)
C28 C29 H29 120.1
C30 C29 H29 120.1
C25 C30 C29 120.6(2)
C25 C30 H30 119.7
C29 C30 H30 119.7
C8 N1 C7 117.86(17)
C8 N2 C1 123.20(16)
C8 N2 C10 121.30(16)
C1 N2 C10 115.32(16)
C23 N3 C22 118.38(17)
C23 N4 C16 122.77(17)
C23 N4 C25 121.55(16)
C16 N4 C25 115.66(16)

loop_
_geom_bond_atom_site_label_1
_geom_bond_atom_site_label_2
_geom_bond_distance
C1 O1 1.214(3)
C1 N2 1.408(3)
C1 C2 1.461(3)
C2 C7 1.398(3)
C2 C3 1.400(3)
C3 C4 1.378(3)
C3 H3 0.9500
C4 C5 1.396(3)
C4 H4 0.9500
C5 C6 1.381(3)
C5 H5 0.9500
C6 C7 1.404(3)
C6 H6 0.9500
C7 N1 1.397(3)
C8 N1 1.296(3)
C8 N2 1.393(3)
C8 C9 1.493(3)
C9 H9A 0.9800
C9 H9B 0.9800
C9 H9C 0.9800
C10 C15 1.381(3)
C10 C11 1.393(3)
C10 N2 1.442(2)
C11 C12 1.384(3)
C11 Cl1 1.732(2)
C12 C13 1.383(3)
C12 H12 0.9500
C13 C14 1.387(3)
C13 H13 0.9500
C14 C15 1.390(3)
C14 H14 0.9500
C15 H15 0.9500
C16 O2 1.218(3)
C16 N4 1.404(3)
C16 C17 1.459(3)
C17 C18 1.400(3)
C17 C22 1.404(3)
C18 C19 1.382(3)
C18 H18 0.9500
C19 C20 1.396(3)
C19 H19 0.9500
C20 C21 1.384(3)
C20 H20 0.9500
C21 C22 1.397(3)
C21 H21 0.9500
C22 N3 1.397(3)
C23 N3 1.290(3)
C23 N4 1.399(3)
C23 C24 1.495(3)
C24 H24A 0.9800
C24 H24B 0.9800
C24 H24C 0.9800
C25 C30 1.382(3)
C25 C26 1.392(3)
C25 N4 1.440(3)
C26 C27 1.385(3)
C26 Cl2 1.736(2)
C27 C28 1.383(3)
C27 H27 0.9500
C28 C29 1.384(3)
C28 H28 0.9500
C29 C30 1.386(3)
C29 H29 0.9500
C30 H30 0.9500

loop_
_geom_torsion_atom_site_label_1
_geom_torsion_atom_site_label_2
_geom_torsion_atom_site_label_3
_geom_torsion_atom_site_label_4
_geom_torsion
O1 C1 C2 C7 -179.88(19)
N2 C1 C2 C7 0.1(3)
O1 C1 C2 C3 0.1(3)
N2 C1 C2 C3 -179.93(17)
C7 C2 C3 C4 0.4(3)
C1 C2 C3 C4 -179.52(19)
C2 C3 C4 C5 0.6(3)
C3 C4 C5 C6 -0.9(3)
C4 C5 C6 C7 0.1(3)
C3 C2 C7 N1 178.21(17)
C1 C2 C7 N1 -1.8(3)
C3 C2 C7 C6 -1.2(3)
C1 C2 C7 C6 178.78(17)
C5 C6 C7 N1 -178.52(18)
C5 C6 C7 C2 0.9(3)
C15 C10 C11 C12 1.3(3)
N2 C10 C11 C12 -175.68(18)
C15 C10 C11 Cl1 -179.83(15)
N2 C10 C11 Cl1 3.2(3)
C10 C11 C12 C13 -0.8(3)
Cl1 C11 C12 C13 -179.68(17)
C11 C12 C13 C14 -0.3(3)
C12 C13 C14 C15 0.8(3)
C11 C10 C15 C14 -0.7(3)
N2 C10 C15 C14 176.23(18)
C13 C14 C15 C10 -0.4(3)
O2 C16 C17 C18 -0.8(3)
N4 C16 C17 C18 177.64(17)
O2 C16 C17 C22 -178.4(2)
N4 C16 C17 C22 0.1(3)
C22 C17 C18 C19 0.0(3)
C16 C17 C18 C19 -177.44(19)
C17 C18 C19 C20 -0.5(3)
C18 C19 C20 C21 0.3(3)
C19 C20 C21 C22 0.4(3)
C20 C21 C22 N3 178.25(18)
C20 C21 C22 C17 -0.8(3)
C18 C17 C22 N3 -178.42(17)
C16 C17 C22 N3 -0.9(3)
C18 C17 C22 C21 0.6(3)
C16 C17 C22 C21 178.11(17)
C30 C25 C26 C27 1.9(3)
N4 C25 C26 C27 -175.24(18)
C30 C25 C26 Cl2 -178.25(16)
N4 C25 C26 Cl2 4.6(3)
C25 C26 C27 C28 -1.5(3)
Cl2 C26 C27 C28 178.66(16)
C26 C27 C28 C29 -0.3(3)
C27 C28 C29 C30 1.8(3)
C26 C25 C30 C29 -0.5(3)
N4 C25 C30 C29 176.73(19)
C28 C29 C30 C25 -1.4(3)
N2 C8 N1 C7 -2.1(3)
C9 C8 N1 C7 177.97(18)
C2 C7 N1 C8 2.9(3)
C6 C7 N1 C8 -177.76(18)
N1 C8 N2 C1 0.5(3)
C9 C8 N2 C1 -179.64(18)
N1 C8 N2 C10 175.34(18)
C9 C8 N2 C10 -4.8(3)
O1 C1 N2 C8 -179.41(19)
C2 C1 N2 C8 0.6(3)
O1 C1 N2 C10 5.4(3)
C2 C1 N2 C10 -174.59(17)
C15 C10 N2 C8 88.7(2)
C11 C10 N2 C8 -94.3(2)
C15 C10 N2 C1 -96.0(2)
C11 C10 N2 C1 80.9(2)
N4 C23 N3 C22 -1.2(3)
C24 C23 N3 C22 178.18(17)
C21 C22 N3 C23 -177.60(18)
C17 C22 N3 C23 1.4(3)
N3 C23 N4 C16 0.4(3)
C24 C23 N4 C16 -178.95(17)
N3 C23 N4 C25 178.73(17)
C24 C23 N4 C25 -0.6(3)
O2 C16 N4 C23 178.69(19)
C17 C16 N4 C23 0.1(3)
O2 C16 N4 C25 0.3(3)
C17 C16 N4 C25 -178.28(16)
C30 C25 N4 C23 92.6(2)
C26 C25 N4 C23 -90.3(2)
C30 C25 N4 C16 -89.0(2)
C26 C25 N4 C16 88.2(2)
